data_4037175
loop_
_publ_author_name
'Hahn, Sebastian'
'Geyer, Florian L.'
'Koser, Silke'
'Tverskoy, Olena'
'Rominger, Frank'
'Bunz, Uwe H. F.'

_publ_section_title
;
 Bent N-Heteroarenes.
;
_journal_issue 18
_journal_name_full 'The Journal of organic chemistry'
_journal_page_first 8485
_journal_page_last 8494
_journal_paper_doi 10.1021/acs.joc.6b01654
_journal_volume 81
_journal_year 2016
_chemical_formula_sum 'C42 H50 N4 S Si2'
_chemical_formula_weight 699.10
_space_group_crystal_system triclinic
_space_group_IT_number 2
_space_group_name_Hall '-P 1'
_space_group_name_H-M_alt 'P -1'
_atom_sites_solution_hydrogens geom
_audit_creation_method SHELXL-2014/7
_cell_angle_alpha 68.710(8)
_cell_angle_beta 80.696(8)
_cell_angle_gamma 74.394(8)
_cell_formula_units_Z 2
_cell_length_a 8.241(3)
_cell_length_b 14.201(5)
_cell_length_c 17.856(6)
_cell_measurement_reflns_used 958
_cell_measurement_temperature 100(2)
_cell_measurement_theta_max 22.08
_cell_measurement_theta_min 2.45
_cell_volume 1870.5(11)
_computing_cell_refinement 'Bruker SAINT'
_computing_data_collection 'Bruker APEX2'
_computing_data_reduction 'Bruker SAINT'
_computing_molecular_graphics 'Bruker SHELXTL'
_computing_publication_material 'Bruker SHELXTL'
_computing_structure_refinement 'SHELXL-2014/7 (Sheldrick, 2014)'
_computing_structure_solution 'SHELXS-97 (Sheldrick 2008)'
_diffrn_ambient_temperature 100(2)
_diffrn_measured_fraction_theta_full 0.985
_diffrn_measured_fraction_theta_max 0.985
_diffrn_measurement_device_type 'Bruker APEX area detector'
_diffrn_measurement_method '\f and \w scans'
_diffrn_radiation_type MoK\a
_diffrn_radiation_wavelength 0.71073
_diffrn_reflns_av_R_equivalents 0.0988
_diffrn_reflns_av_unetI/netI 0.1674
_diffrn_reflns_Laue_measured_fraction_full 0.985
_diffrn_reflns_Laue_measured_fraction_max 0.985
_diffrn_reflns_limit_h_max 8
_diffrn_reflns_limit_h_min -8
_diffrn_reflns_limit_k_max 15
_diffrn_reflns_limit_k_min -15
_diffrn_reflns_limit_l_max 19
_diffrn_reflns_limit_l_min -19
_diffrn_reflns_number 10985
_diffrn_reflns_point_group_measured_fraction_full 0.985
_diffrn_reflns_point_group_measured_fraction_max 0.985
_diffrn_reflns_theta_full 22.379
_diffrn_reflns_theta_max 22.379
_diffrn_reflns_theta_min 1.643
_diffrn_source 'sealed tube'
_exptl_absorpt_coefficient_mu 0.187
_exptl_absorpt_correction_T_max 0.9567
_exptl_absorpt_correction_T_min 0.7680
_exptl_absorpt_correction_type multi-scan
_exptl_crystal_colour red
_exptl_crystal_density_diffrn 1.241
_exptl_crystal_description plate
_exptl_crystal_F_000 748
_exptl_crystal_size_max 0.280
_exptl_crystal_size_mid 0.150
_exptl_crystal_size_min 0.040
_refine_diff_density_max 0.281
_refine_diff_density_min -0.355
_refine_diff_density_rms 0.077
_refine_ls_extinction_coef 0.0039(8)
_refine_ls_extinction_expression Fc^*^=kFc[1+0.001xFc^2^\l^3^/sin(2\q)]^-1/4^
_refine_ls_extinction_method 'SHELXL-2014/7 (Sheldrick 2014'
_refine_ls_goodness_of_fit_ref 1.053
_refine_ls_hydrogen_treatment constr
_refine_ls_matrix_type full
_refine_ls_number_parameters 507
_refine_ls_number_reflns 4750
_refine_ls_number_restraints 1004
_refine_ls_restrained_S_all 1.005
_refine_ls_R_factor_all 0.1658
_refine_ls_R_factor_gt 0.0838
_refine_ls_shift/su_max 0.000
_refine_ls_shift/su_mean 0.000
_refine_ls_structure_factor_coef Fsqd
_refine_ls_weighting_details 'w=1/[\s^2^(Fo^2^)+(0.0499P)^2^+0.0686P] where P=(Fo^2^+2Fc^2^)/3'
_refine_ls_weighting_scheme calc
_refine_ls_wR_factor_gt 0.1517
_refine_ls_wR_factor_ref 0.1893
_reflns_Friedel_coverage 0.000
_reflns_number_gt 2589
_reflns_number_total 4750
_reflns_threshold_expression 'I > 2\s(I)'
_cod_data_source_file jo6b01654_si_003.cif
_cod_data_source_block seh10
_cod_original_cell_volume 1870.6(11)
_cod_database_code 4037175
_shelx_shelxl_version_number 2014/7
_shelx_space_group_comment
; 
The symmetry employed for this shelxl refinement is uniquely defined 
by the following loop, which should always be used as a source of 
symmetry information in preference to the above space-group names. 
They are only intended as comments. 
;
_shelx_estimated_absorpt_t_min 0.950
_shelx_estimated_absorpt_t_max 0.993

loop_
_space_group_symop_operation_xyz
'x, y, z'
'-x, -y, -z'

loop_
_atom_site_label
_atom_site_type_symbol
_atom_site_fract_x
_atom_site_fract_y
_atom_site_fract_z
_atom_site_U_iso_or_equiv
_atom_site_adp_type
_atom_site_occupancy
_atom_site_site_symmetry_order
_atom_site_calc_flag
_atom_site_refinement_flags_posn
_atom_site_refinement_flags_adp
_atom_site_refinement_flags_occupancy
_atom_site_disorder_assembly
_atom_site_disorder_group
Si2 Si 0.5952(3) 0.59029(15) 0.16275(12) 0.0250(5) Uani 1 1 d D U . . .
C3 C 0.6107(9) 0.4365(5) 0.3331(4) 0.0240(17) Uani 1 1 d D U . . .
C4 C 0.6073(8) 0.4982(5) 0.2666(4) 0.0252(17) Uani 1 1 d D U . . .
C11 C 0.6501(8) 0.1846(5) 0.5655(4) 0.0200(15) Uani 1 1 d . U . . .
C12 C 0.6936(8) 0.2789(5) 0.5537(4) 0.0219(16) Uani 1 1 d . U . . .
N13 N 0.7586(7) 0.2864(4) 0.6170(3) 0.0239(14) Uani 1 1 d . U . . .
C14 C 0.7958(8) 0.3750(5) 0.6064(4) 0.0209(15) Uani 1 1 d . U . . .
C15 C 0.8736(9) 0.3826(5) 0.6703(4) 0.0268(17) Uani 1 1 d . U . . .
H15 H 0.9008 0.3238 0.7173 0.032 Uiso 1 1 calc R U . . .
C16 C 0.9075(8) 0.4739(5) 0.6629(4) 0.0267(17) Uani 1 1 d . U . . .
H16 H 0.9576 0.4771 0.7060 0.032 Uiso 1 1 calc R U . . .
C17 C 0.8718(8) 0.5664(5) 0.5935(4) 0.0237(16) Uani 1 1 d . U . . .
C18 C 0.9108(8) 0.6564(5) 0.5892(4) 0.0230(16) Uani 1 1 d . U . . .
H18 H 0.9573 0.6587 0.6337 0.028 Uiso 1 1 calc R U . . .
C19 C 0.8833(8) 0.7448(5) 0.5204(4) 0.0193(15) Uani 1 1 d . U . . .
C20 C 0.9277(8) 0.8373(5) 0.5146(4) 0.0264(17) Uani 1 1 d . U . . .
H20 H 0.9734 0.8406 0.5589 0.032 Uiso 1 1 calc R U . . .
C21 C 0.9053(9) 0.9215(5) 0.4457(4) 0.0299(18) Uani 1 1 d . U . . .
H21 H 0.9345 0.9831 0.4427 0.036 Uiso 1 1 calc R U . . .
C22 C 0.8395(9) 0.9179(5) 0.3790(4) 0.0294(18) Uani 1 1 d . U . . .
H22 H 0.8275 0.9764 0.3309 0.035 Uiso 1 1 calc R U . . .
C23 C 0.7928(8) 0.8307(5) 0.3831(4) 0.0247(17) Uani 1 1 d . U . . .
H23 H 0.7448 0.8298 0.3385 0.030 Uiso 1 1 calc R U . . .
C24 C 0.8157(8) 0.7413(5) 0.4538(4) 0.0233(16) Uani 1 1 d . U . . .
C25 C 0.7747(8) 0.6477(5) 0.4597(4) 0.0200(16) Uani 1 1 d . U . . .
H25 H 0.7268 0.6448 0.4158 0.024 Uiso 1 1 calc R U . . .
C26 C 0.8027(8) 0.5618(5) 0.5272(4) 0.0178(15) Uani 1 1 d . U . . .
C27 C 0.7640(8) 0.4634(5) 0.5339(4) 0.0175(15) Uani 1 1 d . U . . .
N28 N 0.7052(6) 0.4571(4) 0.4713(3) 0.0198(13) Uani 1 1 d . U . . .
C29 C 0.6710(8) 0.3641(5) 0.4790(4) 0.0168(14) Uani 1 1 d . U . . .
C30 C 0.6208(8) 0.3557(5) 0.4110(4) 0.0204(15) Uani 1 1 d . U . . .
C31 C 0.5825(8) 0.2598(5) 0.4217(4) 0.0193(15) Uani 1 1 d . U . . .
N32 N 0.5258(7) 0.2364(4) 0.3638(3) 0.0223(14) Uani 1 1 d . U . . .
S1 S 0.4963(2) 0.12028(14) 0.40693(11) 0.0264(5) Uani 1 1 d . U . . .
N33 N 0.5489(7) 0.0912(4) 0.4980(3) 0.0213(14) Uani 1 1 d . U . . .
C34 C 0.5946(8) 0.1757(5) 0.4977(4) 0.0236(16) Uani 1 1 d . U . . .
C1 C 0.6706(8) 0.0997(5) 0.6412(4) 0.0219(16) Uani 1 1 d D U . . .
C2 C 0.6888(9) 0.0279(5) 0.7038(4) 0.0279(18) Uani 1 1 d D U . . .
Si1 Si 0.7278(10) -0.0656(7) 0.8075(5) 0.0286(19) Uani 0.542(11) 1 d D U P A 1
C41 C 0.5363(9) -0.1097(5) 0.8594(4) 0.0377(19) Uani 1 1 d D U . . .
H41 H 0.5742 -0.1775 0.9028 0.045 Uiso 1 1 calc R U . A 1
C42 C 0.4243(10) -0.1279(7) 0.8084(5) 0.060(3) Uani 1 1 d D U . . .
H42A H 0.4914 -0.1769 0.7819 0.090 Uiso 1 1 calc R U . . .
H42B H 0.3318 -0.1566 0.8430 0.090 Uiso 1 1 calc R U . . .
H42C H 0.3775 -0.0619 0.7675 0.090 Uiso 1 1 calc R U . . .
C43 C 0.4337(11) -0.0331(6) 0.9014(5) 0.067(3) Uani 1 1 d D U . . .
H43A H 0.5073 -0.0221 0.9340 0.100 Uiso 1 1 calc R U . . .
H43B H 0.3870 0.0332 0.8608 0.100 Uiso 1 1 calc R U . . .
H43C H 0.3413 -0.0615 0.9364 0.100 Uiso 1 1 calc R U . . .
C44 C 0.8042(17) -0.0033(11) 0.8665(7) 0.033(4) Uani 0.542(11) 1 d D U P A 1
H44 H 0.7026 0.0464 0.8801 0.039 Uiso 0.542(11) 1 calc R U P A 1
C45 C 0.869(3) -0.0793(13) 0.9473(8) 0.053(6) Uani 0.542(11) 1 d D U P A 1
H45A H 0.7852 -0.1203 0.9761 0.080 Uiso 0.542(11) 1 calc R U P A 1
H45B H 0.9757 -0.1258 0.9378 0.080 Uiso 0.542(11) 1 calc R U P A 1
H45C H 0.8866 -0.0406 0.9796 0.080 Uiso 0.542(11) 1 calc R U P A 1
C46 C 0.932(2) 0.0623(12) 0.8196(10) 0.044(5) Uani 0.542(11) 1 d D U P A 1
H46A H 0.8876 0.1103 0.7682 0.066 Uiso 0.542(11) 1 calc R U P A 1
H46B H 0.9499 0.1019 0.8512 0.066 Uiso 0.542(11) 1 calc R U P A 1
H46C H 1.0390 0.0167 0.8094 0.066 Uiso 0.542(11) 1 calc R U P A 1
C47 C 0.8841(13) -0.1867(8) 0.7994(8) 0.027(3) Uani 0.542(11) 1 d D U P A 1
H47 H 0.9294 -0.2256 0.8536 0.032 Uiso 0.542(11) 1 calc R U P A 1
C48 C 0.8060(19) -0.2605(12) 0.7790(11) 0.041(5) Uani 0.542(11) 1 d D U P A 1
H48A H 0.7091 -0.2759 0.8172 0.062 Uiso 0.542(11) 1 calc R U P A 1
H48B H 0.7684 -0.2276 0.7241 0.062 Uiso 0.542(11) 1 calc R U P A 1
H48C H 0.8906 -0.3252 0.7825 0.062 Uiso 0.542(11) 1 calc R U P A 1
C49 C 1.036(2) -0.1622(16) 0.7395(12) 0.045(6) Uani 0.542(11) 1 d D U P A 1
H49A H 1.0856 -0.1151 0.7528 0.068 Uiso 0.542(11) 1 calc R U P A 1
H49B H 1.1211 -0.2267 0.7431 0.068 Uiso 0.542(11) 1 calc R U P A 1
H49C H 0.9989 -0.1291 0.6847 0.068 Uiso 0.542(11) 1 calc R U P A 1
C51 C 0.6456(8) 0.7125(5) 0.1610(4) 0.0288(17) Uani 1 1 d D U . . .
H51 H 0.6003 0.7692 0.1114 0.035 Uiso 1 1 calc R U . . .
C52 C 0.8328(9) 0.7091(6) 0.1587(5) 0.051(2) Uani 1 1 d D U . . .
H52A H 0.8926 0.6898 0.1124 0.076 Uiso 1 1 calc R U . . .
H52B H 0.8466 0.7776 0.1536 0.076 Uiso 1 1 calc R U . . .
H52C H 0.8795 0.6576 0.2085 0.076 Uiso 1 1 calc R U . . .
C53 C 0.5537(11) 0.7425(6) 0.2334(5) 0.054(2) Uani 1 1 d D U . . .
H53A H 0.4332 0.7449 0.2353 0.081 Uiso 1 1 calc R U . . .
H53B H 0.6009 0.6910 0.2830 0.081 Uiso 1 1 calc R U . . .
H53C H 0.5680 0.8110 0.2282 0.081 Uiso 1 1 calc R U . . .
C54 C 0.7550(9) 0.5255(5) 0.0986(4) 0.0323(18) Uani 1 1 d D U . . .
H54 H 0.8672 0.5111 0.1201 0.039 Uiso 1 1 calc R U . . .
C55 C 0.7295(10) 0.4202(6) 0.1032(5) 0.050(2) Uani 1 1 d D U . . .
H55A H 0.7206 0.3759 0.1597 0.075 Uiso 1 1 calc R U . . .
H55B H 0.6256 0.4310 0.0781 0.075 Uiso 1 1 calc R U . . .
H55C H 0.8259 0.3866 0.0747 0.075 Uiso 1 1 calc R U . . .
C56 C 0.7692(10) 0.5959(6) 0.0098(4) 0.048(2) Uani 1 1 d D U . . .
H56A H 0.7855 0.6628 0.0073 0.073 Uiso 1 1 calc R U . . .
H56B H 0.8657 0.5625 -0.0189 0.073 Uiso 1 1 calc R U . . .
H56C H 0.6654 0.6069 -0.0155 0.073 Uiso 1 1 calc R U . . .
C57 C 0.3693(8) 0.6214(5) 0.1381(4) 0.0305(18) Uani 1 1 d D U . . .
H57 H 0.3011 0.6489 0.1806 0.037 Uiso 1 1 calc R U . . .
C58 C 0.3053(9) 0.5265(6) 0.1461(4) 0.041(2) Uani 1 1 d D U . . .
H58A H 0.3346 0.4722 0.1978 0.062 Uiso 1 1 calc R U . . .
H58B H 0.1823 0.5461 0.1435 0.062 Uiso 1 1 calc R U . . .
H58C H 0.3579 0.5003 0.1020 0.062 Uiso 1 1 calc R U . . .
C59 C 0.3259(9) 0.7089(6) 0.0575(4) 0.045(2) Uani 1 1 d D U . . .
H59A H 0.3684 0.7686 0.0541 0.067 Uiso 1 1 calc R U . . .
H59B H 0.3787 0.6841 0.0128 0.067 Uiso 1 1 calc R U . . .
H59C H 0.2031 0.7298 0.0543 0.067 Uiso 1 1 calc R U . . .
Si1B Si 0.7503(13) -0.0858(8) 0.7904(7) 0.032(2) Uani 0.458(11) 1 d D U P A 2
C44B C 0.897(2) -0.0499(10) 0.8409(9) 0.032(4) Uani 0.458(11) 1 d D U P A 2
H44B H 1.0090 -0.0574 0.8092 0.038 Uiso 0.458(11) 1 calc R U P A 2
C45B C 0.929(3) -0.1257(13) 0.9264(9) 0.043(6) Uani 0.458(11) 1 d D U P A 2
H45D H 0.9597 -0.1971 0.9257 0.065 Uiso 0.458(11) 1 calc R U P A 2
H45E H 1.0206 -0.1121 0.9467 0.065 Uiso 0.458(11) 1 calc R U P A 2
H45F H 0.8257 -0.1166 0.9616 0.065 Uiso 0.458(11) 1 calc R U P A 2
C46B C 0.849(3) 0.0628(12) 0.8404(12) 0.038(5) Uani 0.458(11) 1 d D U P A 2
H46D H 0.8290 0.1103 0.7853 0.057 Uiso 0.458(11) 1 calc R U P A 2
H46E H 0.7452 0.0727 0.8753 0.057 Uiso 0.458(11) 1 calc R U P A 2
H46F H 0.9402 0.0771 0.8603 0.057 Uiso 0.458(11) 1 calc R U P A 2
C47B C 0.8656(17) -0.1939(9) 0.7509(9) 0.029(4) Uani 0.458(11) 1 d D U P A 2
H47B H 0.8023 -0.1849 0.7046 0.035 Uiso 0.458(11) 1 calc R U P A 2
C48B C 0.865(2) -0.3037(10) 0.8089(10) 0.027(5) Uani 0.458(11) 1 d D U P A 2
H48D H 0.7499 -0.3077 0.8316 0.040 Uiso 0.458(11) 1 calc R U P A 2
H48E H 0.9079 -0.3532 0.7797 0.040 Uiso 0.458(11) 1 calc R U P A 2
H48F H 0.9380 -0.3208 0.8525 0.040 Uiso 0.458(11) 1 calc R U P A 2
C49B C 1.046(2) -0.1883(17) 0.7157(13) 0.033(5) Uani 0.458(11) 1 d D U P A 2
H49D H 1.0471 -0.1179 0.6785 0.049 Uiso 0.458(11) 1 calc R U P A 2
H49E H 1.1189 -0.2054 0.7595 0.049 Uiso 0.458(11) 1 calc R U P A 2
H49F H 1.0888 -0.2378 0.6867 0.049 Uiso 0.458(11) 1 calc R U P A 2

loop_
_atom_site_aniso_label
_atom_site_aniso_U_11
_atom_site_aniso_U_22
_atom_site_aniso_U_33
_atom_site_aniso_U_23
_atom_site_aniso_U_13
_atom_site_aniso_U_12
Si2 0.0298(13) 0.0230(12) 0.0230(12) -0.0062(10) -0.0028(9) -0.0089(9)
C3 0.027(4) 0.016(4) 0.030(3) -0.009(3) -0.004(3) -0.004(3)
C4 0.031(5) 0.026(4) 0.024(3) -0.007(3) -0.008(3) -0.014(3)
C11 0.012(4) 0.015(3) 0.030(3) -0.007(3) -0.001(3) 0.002(3)
C12 0.023(4) 0.018(3) 0.023(3) -0.006(2) 0.002(3) -0.006(3)
N13 0.021(3) 0.022(3) 0.027(3) -0.008(3) 0.002(2) -0.004(3)
C14 0.018(4) 0.022(3) 0.022(3) -0.008(3) 0.005(3) -0.005(3)
C15 0.031(4) 0.024(4) 0.023(4) -0.005(3) -0.003(3) -0.005(3)
C16 0.025(4) 0.032(3) 0.026(4) -0.016(3) 0.003(3) -0.006(3)
C17 0.024(4) 0.023(3) 0.026(4) -0.013(3) -0.004(3) -0.002(3)
C18 0.024(4) 0.025(3) 0.023(4) -0.009(3) -0.001(3) -0.009(3)
C19 0.017(4) 0.018(3) 0.022(3) -0.010(3) 0.007(3) -0.002(3)
C20 0.025(4) 0.023(3) 0.034(4) -0.012(3) -0.001(3) -0.008(3)
C21 0.026(4) 0.025(4) 0.041(4) -0.015(3) 0.000(3) -0.005(3)
C22 0.034(5) 0.017(4) 0.036(4) -0.006(3) -0.002(3) -0.006(3)
C23 0.023(4) 0.022(3) 0.028(4) -0.010(3) 0.002(3) -0.004(3)
C24 0.021(4) 0.022(3) 0.026(3) -0.010(3) 0.005(3) -0.004(3)
C25 0.012(4) 0.025(3) 0.023(4) -0.009(3) 0.004(3) -0.007(3)
C26 0.012(4) 0.022(3) 0.021(3) -0.009(2) 0.005(3) -0.006(3)
C27 0.014(4) 0.017(3) 0.023(3) -0.010(2) 0.002(3) -0.002(3)
N28 0.015(3) 0.016(3) 0.028(3) -0.007(2) 0.000(2) -0.005(2)
C29 0.012(4) 0.015(3) 0.022(3) -0.007(2) 0.005(3) -0.003(3)
C30 0.018(4) 0.018(3) 0.025(3) -0.006(3) -0.001(3) -0.006(3)
C31 0.017(4) 0.017(3) 0.024(3) -0.006(2) -0.005(3) -0.004(3)
N32 0.026(4) 0.016(3) 0.024(3) -0.003(2) -0.004(2) -0.009(3)
S1 0.0335(12) 0.0221(11) 0.0268(12) -0.0080(9) -0.0057(9) -0.0095(9)
N33 0.025(4) 0.020(3) 0.020(3) -0.008(2) 0.000(2) -0.005(3)
C34 0.021(4) 0.016(3) 0.032(3) -0.006(3) -0.007(3) -0.001(3)
C1 0.020(4) 0.017(3) 0.032(3) -0.011(3) -0.005(3) -0.004(3)
C2 0.029(4) 0.019(3) 0.034(4) -0.003(3) -0.008(3) -0.008(3)
Si1 0.033(3) 0.013(3) 0.037(4) -0.002(2) -0.012(2) -0.006(2)
C41 0.046(4) 0.030(4) 0.032(4) 0.005(3) -0.015(3) -0.016(3)
C42 0.045(5) 0.088(7) 0.052(6) -0.016(5) -0.003(4) -0.035(5)
C43 0.075(6) 0.043(5) 0.078(6) -0.016(5) -0.017(5) -0.007(5)
C44 0.048(8) 0.023(7) 0.030(6) -0.007(5) -0.007(5) -0.013(6)
C45 0.084(14) 0.040(10) 0.036(7) 0.000(7) -0.023(8) -0.023(9)
C46 0.052(11) 0.042(9) 0.042(9) -0.007(7) -0.009(8) -0.025(8)
C47 0.032(6) 0.016(5) 0.029(7) -0.001(5) -0.016(5) 0.000(4)
C48 0.032(9) 0.030(8) 0.068(13) -0.032(9) -0.002(8) 0.004(7)
C49 0.040(7) 0.047(12) 0.047(12) -0.011(8) -0.003(7) -0.012(7)
C51 0.034(4) 0.021(4) 0.032(4) -0.005(3) -0.010(3) -0.008(3)
C52 0.045(5) 0.045(5) 0.069(6) -0.019(5) -0.016(4) -0.013(4)
C53 0.073(6) 0.042(5) 0.059(6) -0.028(5) 0.004(4) -0.022(5)
C54 0.028(4) 0.037(4) 0.035(4) -0.020(3) 0.000(3) -0.004(3)
C55 0.054(6) 0.048(5) 0.060(6) -0.035(4) -0.012(4) -0.001(4)
C56 0.045(6) 0.056(5) 0.038(4) -0.024(4) 0.006(4) 0.004(4)
C57 0.027(4) 0.033(4) 0.031(4) -0.010(3) -0.003(3) -0.007(3)
C58 0.036(5) 0.059(5) 0.038(5) -0.021(4) 0.004(4) -0.021(4)
C59 0.035(5) 0.053(5) 0.040(5) 0.000(4) -0.011(4) -0.014(4)
Si1B 0.040(4) 0.014(4) 0.042(4) -0.003(3) -0.016(3) -0.010(3)
C44B 0.038(8) 0.024(7) 0.033(7) -0.008(5) -0.013(6) -0.004(6)
C45B 0.053(14) 0.039(10) 0.038(8) 0.000(7) -0.029(8) -0.013(9)
C46B 0.054(15) 0.033(8) 0.027(11) -0.008(7) -0.010(10) -0.011(7)
C47B 0.033(7) 0.017(6) 0.040(8) -0.006(6) -0.009(6) -0.012(5)
C48B 0.019(10) 0.017(7) 0.041(10) -0.003(6) -0.012(7) -0.004(6)
C49B 0.035(7) 0.040(12) 0.030(11) -0.010(8) -0.012(6) -0.017(7)

loop_
_atom_type_symbol
_atom_type_description
_atom_type_scat_dispersion_real
_atom_type_scat_dispersion_imag
_atom_type_scat_source
C C 0.0033 0.0016 'International Tables Vol C Tables 4.2.6.8 and 6.1.1.4'
H H 0.0000 0.0000 'International Tables Vol C Tables 4.2.6.8 and 6.1.1.4'
N N 0.0061 0.0033 'International Tables Vol C Tables 4.2.6.8 and 6.1.1.4'
Si Si 0.0817 0.0704 'International Tables Vol C Tables 4.2.6.8 and 6.1.1.4'
S S 0.1246 0.1234 'International Tables Vol C Tables 4.2.6.8 and 6.1.1.4'

loop_
_geom_angle_atom_site_label_1
_geom_angle_atom_site_label_2
_geom_angle_atom_site_label_3
_geom_angle
C4 Si2 C54 106.4(3)
C4 Si2 C51 108.2(3)
C54 Si2 C51 111.6(3)
C4 Si2 C57 106.3(3)
C54 Si2 C57 115.6(3)
C51 Si2 C57 108.4(3)
C4 C3 C30 175.6(8)
C3 C4 Si2 177.2(6)
C12 C11 C34 116.3(6)
C12 C11 C1 121.7(6)
C34 C11 C1 121.9(6)
N13 C12 C11 117.2(6)
N13 C12 C29 120.9(6)
C11 C12 C29 121.9(6)
C14 N13 C12 117.1(6)
N13 C14 C27 122.9(6)
N13 C14 C15 118.0(6)
C27 C14 C15 119.1(6)
C16 C15 C14 119.7(7)
C16 C15 H15 120.1
C14 C15 H15 120.1
C15 C16 C17 123.8(6)
C15 C16 H16 118.1
C17 C16 H16 118.1
C18 C17 C26 120.0(6)
C18 C17 C16 121.1(6)
C26 C17 C16 118.8(6)
C17 C18 C19 121.1(6)
C17 C18 H18 119.4
C19 C18 H18 119.4
C18 C19 C24 119.5(6)
C18 C19 C20 121.5(6)
C24 C19 C20 118.9(6)
C21 C20 C19 120.5(6)
C21 C20 H20 119.8
C19 C20 H20 119.8
C20 C21 C22 120.7(7)
C20 C21 H21 119.6
C22 C21 H21 119.6
C23 C22 C21 120.4(7)
C23 C22 H22 119.8
C21 C22 H22 119.8
C22 C23 C24 120.3(7)
C22 C23 H23 119.9
C24 C23 H23 119.9
C19 C24 C25 118.5(6)
C19 C24 C23 119.2(6)
C25 C24 C23 122.3(6)
C26 C25 C24 121.3(6)
C26 C25 H25 119.4
C24 C25 H25 119.4
C25 C26 C17 119.5(6)
C25 C26 C27 122.2(6)
C17 C26 C27 118.4(6)
N28 C27 C14 120.9(6)
N28 C27 C26 118.9(6)
C14 C27 C26 120.1(6)
C27 N28 C29 117.7(6)
N28 C29 C30 117.3(6)
N28 C29 C12 120.3(6)
C30 C29 C12 122.3(6)
C29 C30 C31 115.8(6)
C29 C30 C3 123.9(6)
C31 C30 C3 120.3(6)
N32 C31 C30 125.3(6)
N32 C31 C34 112.2(5)
C30 C31 C34 122.4(6)
C31 N32 S1 105.8(4)
N32 S1 N33 102.3(3)
C34 N33 S1 105.0(4)
N33 C34 C11 124.3(6)
N33 C34 C31 114.7(6)
C11 C34 C31 121.0(6)
C2 C1 C11 179.2(8)
C1 C2 Si1B 170.6(7)
C1 C2 Si1 169.3(6)
C41 Si1 C2 111.5(5)
C41 Si1 C44 109.9(6)
C2 Si1 C44 109.5(6)
C41 Si1 C47 104.9(6)
C2 Si1 C47 108.4(6)
C44 Si1 C47 112.5(7)
C42 C41 C43 110.4(7)
C42 C41 Si1 116.6(6)
C43 C41 Si1 108.8(5)
C42 C41 Si1B 106.5(6)
C43 C41 Si1B 121.7(6)
C42 C41 H41 106.9
C43 C41 H41 106.9
Si1 C41 H41 106.9
C41 C42 H42A 109.5
C41 C42 H42B 109.5
H42A C42 H42B 109.5
C41 C42 H42C 109.5
H42A C42 H42C 109.5
H42B C42 H42C 109.5
C41 C43 H43A 109.5
C41 C43 H43B 109.5
H43A C43 H43B 109.5
C41 C43 H43C 109.5
H43A C43 H43C 109.5
H43B C43 H43C 109.5
C45 C44 C46 111.0(12)
C45 C44 Si1 113.4(9)
C46 C44 Si1 114.6(10)
C45 C44 H44 105.7
C46 C44 H44 105.7
Si1 C44 H44 105.7
C44 C45 H45A 109.5
C44 C45 H45B 109.5
H45A C45 H45B 109.5
C44 C45 H45C 109.5
H45A C45 H45C 109.5
H45B C45 H45C 109.5
C44 C46 H46A 109.5
C44 C46 H46B 109.5
H46A C46 H46B 109.5
C44 C46 H46C 109.5
H46A C46 H46C 109.5
H46B C46 H46C 109.5
C49 C47 C48 109.7(11)
C49 C47 Si1 112.4(9)
C48 C47 Si1 114.0(8)
C49 C47 H47 106.7
C48 C47 H47 106.7
Si1 C47 H47 106.7
C47 C48 H48A 109.5
C47 C48 H48B 109.5
H48A C48 H48B 109.5
C47 C48 H48C 109.5
H48A C48 H48C 109.5
H48B C48 H48C 109.5
C47 C49 H49A 109.5
C47 C49 H49B 109.5
H49A C49 H49B 109.5
C47 C49 H49C 109.5
H49A C49 H49C 109.5
H49B C49 H49C 109.5
C52 C51 C53 109.0(6)
C52 C51 Si2 115.6(5)
C53 C51 Si2 110.0(5)
C52 C51 H51 107.3
C53 C51 H51 107.3
Si2 C51 H51 107.3
C51 C52 H52A 109.5
C51 C52 H52B 109.5
H52A C52 H52B 109.5
C51 C52 H52C 109.5
H52A C52 H52C 109.5
H52B C52 H52C 109.5
C51 C53 H53A 109.5
C51 C53 H53B 109.5
H53A C53 H53B 109.5
C51 C53 H53C 109.5
H53A C53 H53C 109.5
H53B C53 H53C 109.5
C55 C54 C56 109.9(6)
C55 C54 Si2 114.1(5)
C56 C54 Si2 113.0(5)
C55 C54 H54 106.4
C56 C54 H54 106.4
Si2 C54 H54 106.4
C54 C55 H55A 109.5
C54 C55 H55B 109.5
H55A C55 H55B 109.5
C54 C55 H55C 109.5
H55A C55 H55C 109.5
H55B C55 H55C 109.5
C54 C56 H56A 109.5
C54 C56 H56B 109.5
H56A C56 H56B 109.5
C54 C56 H56C 109.5
H56A C56 H56C 109.5
H56B C56 H56C 109.5
C58 C57 C59 111.3(6)
C58 C57 Si2 114.0(5)
C59 C57 Si2 114.7(4)
C58 C57 H57 105.2
C59 C57 H57 105.2
Si2 C57 H57 105.2
C57 C58 H58A 109.5
C57 C58 H58B 109.5
H58A C58 H58B 109.5
C57 C58 H58C 109.5
H58A C58 H58C 109.5
H58B C58 H58C 109.5
C57 C59 H59A 109.5
C57 C59 H59B 109.5
H59A C59 H59B 109.5
C57 C59 H59C 109.5
H59A C59 H59C 109.5
H59B C59 H59C 109.5
C2 Si1B C47B 106.8(7)
C2 Si1B C44B 104.6(6)
C47B Si1B C44B 110.9(8)
C2 Si1B C41 106.4(6)
C47B Si1B C41 114.9(6)
C44B Si1B C41 112.4(7)
C45B C44B C46B 110.5(12)
C45B C44B Si1B 112.2(10)
C46B C44B Si1B 115.4(11)
C45B C44B H44B 106.0
C46B C44B H44B 106.0
Si1B C44B H44B 106.0
C44B C45B H45D 109.5
C44B C45B H45E 109.5
H45D C45B H45E 109.5
C44B C45B H45F 109.5
H45D C45B H45F 109.5
H45E C45B H45F 109.5
C44B C46B H46D 109.5
C44B C46B H46E 109.5
H46D C46B H46E 109.5
C44B C46B H46F 109.5
H46D C46B H46F 109.5
H46E C46B H46F 109.5
C48B C47B C49B 109.2(12)
C48B C47B Si1B 115.7(11)
C49B C47B Si1B 114.7(10)
C48B C47B H47B 105.4
C49B C47B H47B 105.4
Si1B C47B H47B 105.4
C47B C48B H48D 109.5
C47B C48B H48E 109.5
H48D C48B H48E 109.5
C47B C48B H48F 109.5
H48D C48B H48F 109.5
H48E C48B H48F 109.5
C47B C49B H49D 109.5
C47B C49B H49E 109.5
H49D C49B H49E 109.5
C47B C49B H49F 109.5
H49D C49B H49F 109.5
H49E C49B H49F 109.5

loop_
_geom_bond_atom_site_label_1
_geom_bond_atom_site_label_2
_geom_bond_distance
Si2 C4 1.840(7)
Si2 C54 1.876(6)
Si2 C51 1.879(6)
Si2 C57 1.881(6)
C3 C4 1.193(8)
C3 C30 1.443(9)
C11 C12 1.412(9)
C11 C34 1.419(9)
C11 C1 1.445(9)
C12 N13 1.374(8)
C12 C29 1.437(9)
N13 C14 1.315(8)
C14 C27 1.440(9)
C14 C15 1.446(9)
C15 C16 1.355(9)
C15 H15 0.9500
C16 C17 1.440(9)
C16 H16 0.9500
C17 C18 1.373(9)
C17 C26 1.424(9)
C18 C19 1.397(9)
C18 H18 0.9500
C19 C24 1.414(9)
C19 C20 1.421(9)
C20 C21 1.365(9)
C20 H20 0.9500
C21 C22 1.408(9)
C21 H21 0.9500
C22 C23 1.366(9)
C22 H22 0.9500
C23 C24 1.424(9)
C23 H23 0.9500
C24 C25 1.422(8)
C25 C26 1.365(9)
C25 H25 0.9500
C26 C27 1.474(8)
C27 N28 1.329(8)
N28 C29 1.377(8)
C29 C30 1.399(9)
C30 C31 1.420(9)
C31 N32 1.372(8)
C31 C34 1.442(9)
N32 S1 1.614(5)
S1 N33 1.627(5)
N33 C34 1.350(8)
C1 C2 1.207(8)
C2 Si1B 1.804(13)
C2 Si1 1.863(10)
Si1 C41 1.838(9)
Si1 C44 1.866(10)
Si1 C47 1.888(10)
C41 C42 1.524(8)
C41 C43 1.534(9)
C41 Si1B 2.015(13)
C41 H41 1.0000
C42 H42A 0.9800
C42 H42B 0.9800
C42 H42C 0.9800
C43 H43A 0.9800
C43 H43B 0.9800
C43 H43C 0.9800
C44 C45 1.528(12)
C44 C46 1.532(12)
C44 H44 1.0000
C45 H45A 0.9800
C45 H45B 0.9800
C45 H45C 0.9800
C46 H46A 0.9800
C46 H46B 0.9800
C46 H46C 0.9800
C47 C49 1.538(12)
C47 C48 1.538(12)
C47 H47 1.0000
C48 H48A 0.9800
C48 H48B 0.9800
C48 H48C 0.9800
C49 H49A 0.9800
C49 H49B 0.9800
C49 H49C 0.9800
C51 C52 1.524(8)
C51 C53 1.528(8)
C51 H51 1.0000
C52 H52A 0.9800
C52 H52B 0.9800
C52 H52C 0.9800
C53 H53A 0.9800
C53 H53B 0.9800
C53 H53C 0.9800
C54 C55 1.537(8)
C54 C56 1.543(8)
C54 H54 1.0000
C55 H55A 0.9800
C55 H55B 0.9800
C55 H55C 0.9800
C56 H56A 0.9800
C56 H56B 0.9800
C56 H56C 0.9800
C57 C58 1.528(8)
C57 C59 1.541(8)
C57 H57 1.0000
C58 H58A 0.9800
C58 H58B 0.9800
C58 H58C 0.9800
C59 H59A 0.9800
C59 H59B 0.9800
C59 H59C 0.9800
Si1B C47B 1.881(12)
Si1B C44B 1.890(11)
C44B C45B 1.530(12)
C44B C46B 1.538(13)
C44B H44B 1.0000
C45B H45D 0.9800
C45B H45E 0.9800
C45B H45F 0.9800
C46B H46D 0.9800
C46B H46E 0.9800
C46B H46F 0.9800
C47B C48B 1.527(12)
C47B C49B 1.531(12)
C47B H47B 1.0000
C48B H48D 0.9800
C48B H48E 0.9800
C48B H48F 0.9800
C49B H49D 0.9800
C49B H49E 0.9800
C49B H49F 0.9800

loop_
_geom_torsion_atom_site_label_1
_geom_torsion_atom_site_label_2
_geom_torsion_atom_site_label_3
_geom_torsion_atom_site_label_4
_geom_torsion
C34 C11 C12 N13 -175.7(6)
C1 C11 C12 N13 0.9(10)
C34 C11 C12 C29 4.5(10)
C1 C11 C12 C29 -179.0(6)
C11 C12 N13 C14 -178.7(6)
C29 C12 N13 C14 1.2(10)
C12 N13 C14 C27 2.9(10)
C12 N13 C14 C15 -176.4(6)
N13 C14 C15 C16 -177.3(6)
C27 C14 C15 C16 3.3(10)
C14 C15 C16 C17 -0.6(11)
C15 C16 C17 C18 -179.3(7)
C15 C16 C17 C26 -2.4(11)
C26 C17 C18 C19 0.3(10)
C16 C17 C18 C19 177.1(6)
C17 C18 C19 C24 -0.7(10)
C17 C18 C19 C20 -178.2(6)
C18 C19 C20 C21 177.6(7)
C24 C19 C20 C21 0.1(10)
C19 C20 C21 C22 -0.6(11)
C20 C21 C22 C23 1.7(11)
C21 C22 C23 C24 -2.2(11)
C18 C19 C24 C25 1.2(10)
C20 C19 C24 C25 178.8(6)
C18 C19 C24 C23 -178.1(6)
C20 C19 C24 C23 -0.6(10)
C22 C23 C24 C19 1.6(10)
C22 C23 C24 C25 -177.7(7)
C19 C24 C25 C26 -1.4(10)
C23 C24 C25 C26 177.9(6)
C24 C25 C26 C17 1.1(10)
C24 C25 C26 C27 -178.9(6)
C18 C17 C26 C25 -0.5(10)
C16 C17 C26 C25 -177.3(6)
C18 C17 C26 C27 179.4(6)
C16 C17 C26 C27 2.6(10)
N13 C14 C27 N28 -4.7(10)
C15 C14 C27 N28 174.6(6)
N13 C14 C27 C26 177.6(6)
C15 C14 C27 C26 -3.0(9)
C25 C26 C27 N28 2.3(10)
C17 C26 C27 N28 -177.6(6)
C25 C26 C27 C14 -180.0(6)
C17 C26 C27 C14 0.1(9)
C14 C27 N28 C29 1.9(9)
C26 C27 N28 C29 179.6(5)
C27 N28 C29 C30 -175.5(6)
C27 N28 C29 C12 2.1(9)
N13 C12 C29 N28 -3.8(10)
C11 C12 C29 N28 176.1(6)
N13 C12 C29 C30 173.6(6)
C11 C12 C29 C30 -6.5(10)
N28 C29 C30 C31 -178.4(6)
C12 C29 C30 C31 4.1(10)
N28 C29 C30 C3 3.0(10)
C12 C29 C30 C3 -174.5(6)
C29 C30 C31 N32 177.8(6)
C3 C30 C31 N32 -3.6(11)
C29 C30 C31 C34 -0.1(10)
C3 C30 C31 C34 178.5(6)
C30 C31 N32 S1 -178.3(6)
C34 C31 N32 S1 -0.2(7)
C31 N32 S1 N33 0.3(5)
N32 S1 N33 C34 -0.2(5)
S1 N33 C34 C11 179.9(6)
S1 N33 C34 C31 0.1(7)
C12 C11 C34 N33 179.6(6)
C1 C11 C34 N33 3.1(11)
C12 C11 C34 C31 -0.6(10)
C1 C11 C34 C31 -177.1(6)
N32 C31 C34 N33 0.0(9)
C30 C31 C34 N33 178.2(6)
N32 C31 C34 C11 -179.8(6)
C30 C31 C34 C11 -1.6(10)
C1 C2 Si1 C41 119(4)
C1 C2 Si1 C44 -3(4)
C1 C2 Si1 C47 -126(4)
C2 Si1 C41 C42 38.1(8)
C44 Si1 C41 C42 159.8(7)
C47 Si1 C41 C42 -79.1(9)
C2 Si1 C41 C43 -87.4(7)
C44 Si1 C41 C43 34.2(8)
C47 Si1 C41 C43 155.4(7)
C41 Si1 C44 C45 67.1(12)
C2 Si1 C44 C45 -170.0(10)
C47 Si1 C44 C45 -49.4(13)
C41 Si1 C44 C46 -164.0(12)
C2 Si1 C44 C46 -41.2(14)
C47 Si1 C44 C46 79.5(13)
C41 Si1 C47 C49 165.7(10)
C2 Si1 C47 C49 46.4(12)
C44 Si1 C47 C49 -74.8(12)
C41 Si1 C47 C48 40.0(12)
C2 Si1 C47 C48 -79.3(12)
C44 Si1 C47 C48 159.4(11)
C4 Si2 C51 C52 79.9(6)
C54 Si2 C51 C52 -36.9(6)
C57 Si2 C51 C52 -165.3(5)
C4 Si2 C51 C53 -44.0(6)
C54 Si2 C51 C53 -160.8(5)
C57 Si2 C51 C53 70.8(6)
C4 Si2 C54 C55 57.2(6)
C51 Si2 C54 C55 175.0(5)
C57 Si2 C54 C55 -60.5(6)
C4 Si2 C54 C56 -176.3(5)
C51 Si2 C54 C56 -58.4(6)
C57 Si2 C54 C56 66.0(6)
C4 Si2 C57 C58 -57.8(6)
C54 Si2 C57 C58 60.0(6)
C51 Si2 C57 C58 -173.9(5)
C4 Si2 C57 C59 172.2(5)
C54 Si2 C57 C59 -70.0(6)
C51 Si2 C57 C59 56.1(6)
C2 Si1B C44B C45B 165.8(12)
C47B Si1B C44B C45B -79.4(14)
C41 Si1B C44B C45B 50.8(14)
C2 Si1B C44B C46B 38.0(15)
C47B Si1B C44B C46B 152.9(14)
C41 Si1B C44B C46B -77.0(15)
C2 Si1B C47B C48B -155.5(11)
C44B Si1B C47B C48B 91.0(13)
C41 Si1B C47B C48B -37.7(14)
C2 Si1B C47B C49B 76.0(14)
C44B Si1B C47B C49B -37.5(16)
C41 Si1B C47B C49B -166.3(12)
